data_4036944
loop_
_publ_author_name
'Zhou, Jing'
'Berthel, Johannes H. J.'
'Kuntze-Fechner, Maximilian W'
'Friedrich, Alexandra'
'Marder, Todd B.'
'Radius, Udo'

_publ_section_title
;
 NHC Nickel-Catalyzed Suzuki-Miyaura Cross-Coupling Reactions of Aryl
 Boronate Esters with Perfluorobenzenes.
;
_journal_issue 13
_journal_name_full 'The Journal of organic chemistry'
_journal_page_first 5789
_journal_page_last 5794
_journal_paper_doi 10.1021/acs.joc.6b01041
_journal_volume 81
_journal_year 2016
_chemical_formula_moiety 'C22 H10 F6'
_chemical_formula_sum 'C22 H10 F6'
_chemical_formula_weight 388.30
_space_group_crystal_system monoclinic
_space_group_IT_number 15
_space_group_name_Hall '-C 2yc'
_space_group_name_H-M_alt 'C 1 2/c 1'
_atom_sites_solution_hydrogens geom
_atom_sites_solution_primary iterative
_audit_creation_date 2016-01-22
_audit_creation_method SHELXL-2014/7
_cell_angle_alpha 90
_cell_angle_beta 92.893(19)
_cell_angle_gamma 90
_cell_formula_units_Z 4
_cell_length_a 21.524(12)
_cell_length_b 6.136(3)
_cell_length_c 11.931(8)
_cell_measurement_reflns_used 7466
_cell_measurement_temperature 100
_cell_measurement_theta_max 28.290
_cell_measurement_theta_min 3.420
_cell_volume 1573.7(16)
_computing_cell_refinement 'Saint+ ver. V8.34A (Bruker AXS)'
_computing_data_collection 'APEX2 ver. 2014.11-0 (Bruker AXS)'
_computing_data_reduction 'Saint+ ver. V8.34A (Bruker AXS)'
_computing_molecular_graphics 'shelXle (Huebschle et al., 2011)'
_computing_publication_material 'SHELXL-2014/7 (Sheldrick, 2014)'
_computing_structure_refinement 'SHELXL-2014/7 (Sheldrick, 2014)'
_computing_structure_solution 'SHELXT (Sheldrick, 2015)'
_diffrn_ambient_temperature 100
_diffrn_detector 'Bruker APEX2 area detector'
_diffrn_detector_area_resol_mean 7.9
_diffrn_detector_type 'CCD area detector'
_diffrn_measured_fraction_theta_full 0.999
_diffrn_measured_fraction_theta_max 0.999
_diffrn_measurement_device 'four-circle diffractometer'
_diffrn_measurement_device_type 'Bruker APEX-II CCD'
_diffrn_measurement_method '\w and \f scans'
_diffrn_radiation_monochromator 'double mirror optics'
_diffrn_radiation_type MoK\a
_diffrn_radiation_wavelength 0.71073
_diffrn_reflns_av_R_equivalents 0.0153
_diffrn_reflns_av_unetI/netI 0.0089
_diffrn_reflns_Laue_measured_fraction_full 0.999
_diffrn_reflns_Laue_measured_fraction_max 0.999
_diffrn_reflns_limit_h_max 26
_diffrn_reflns_limit_h_min -26
_diffrn_reflns_limit_k_max 7
_diffrn_reflns_limit_k_min -7
_diffrn_reflns_limit_l_max 14
_diffrn_reflns_limit_l_min -12
_diffrn_reflns_number 8800
_diffrn_reflns_point_group_measured_fraction_full 0.999
_diffrn_reflns_point_group_measured_fraction_max 0.999
_diffrn_reflns_theta_full 26.000
_diffrn_reflns_theta_max 26.017
_diffrn_reflns_theta_min 1.895
_diffrn_source 'rotating anode X-ray tube'
_exptl_absorpt_coefficient_mu 0.144
_exptl_absorpt_correction_T_max 0.746
_exptl_absorpt_correction_T_min 0.695
_exptl_absorpt_correction_type multi-scan
_exptl_absorpt_process_details 'SadAbs 2014/5 (Bruker AXS)'
_exptl_crystal_colour colourless
_exptl_crystal_density_diffrn 1.639
_exptl_crystal_description plate
_exptl_crystal_F_000 784
_exptl_crystal_preparation 'Crystal fragment soaked in perfluoro polyether oil.'
_exptl_crystal_recrystallization_method 'recrystallised from deuterated chloroform by evaporation'
_exptl_crystal_size_max 0.433
_exptl_crystal_size_mid 0.362
_exptl_crystal_size_min 0.254
_refine_diff_density_max 0.268
_refine_diff_density_min -0.157
_refine_diff_density_rms 0.041
_refine_ls_extinction_method none
_refine_ls_goodness_of_fit_ref 1.079
_refine_ls_hydrogen_treatment constr
_refine_ls_matrix_type full
_refine_ls_number_parameters 127
_refine_ls_number_reflns 1558
_refine_ls_number_restraints 0
_refine_ls_restrained_S_all 1.079
_refine_ls_R_factor_all 0.0296
_refine_ls_R_factor_gt 0.0282
_refine_ls_shift/su_max 0.000
_refine_ls_shift/su_mean 0.000
_refine_ls_structure_factor_coef Fsqd
_refine_ls_weighting_details 'w=1/[\s^2^(Fo^2^)+(0.0349P)^2^+1.6190P] where P=(Fo^2^+2Fc^2^)/3'
_refine_ls_weighting_scheme calc
_refine_ls_wR_factor_gt 0.0766
_refine_ls_wR_factor_ref 0.0778
_reflns_Friedel_coverage 0.000
_reflns_number_gt 1471
_reflns_number_total 1558
_reflns_threshold_expression 'I > 2\s(I)'
_cod_data_source_file jo6b01041_si_002.cif
_cod_data_source_block AF011_a
_cod_original_sg_symbol_H-M 'C 2/c'
_cod_database_code 4036944
_shelx_space_group_comment
;
The symmetry employed for this shelxl refinement is uniquely defined
by the following loop, which should always be used as a source of
symmetry information in preference to the above space-group names.
They are only intended as comments.
;
_shelx_estimated_absorpt_t_min 0.940
_shelx_estimated_absorpt_t_max 0.964

loop_
_space_group_symop_operation_xyz
'x, y, z'
'-x, y, -z+1/2'
'x+1/2, y+1/2, z'
'-x+1/2, y+1/2, -z+1/2'
'-x, -y, -z'
'x, -y, z-1/2'
'-x+1/2, -y+1/2, -z'
'x+1/2, -y+1/2, z-1/2'

loop_
_atom_site_label
_atom_site_type_symbol
_atom_site_fract_x
_atom_site_fract_y
_atom_site_fract_z
_atom_site_U_iso_or_equiv
_atom_site_adp_type
_atom_site_occupancy
_atom_site_site_symmetry_order
_atom_site_calc_flag
_atom_site_refinement_flags_posn
_atom_site_refinement_flags_adp
C1_1 C 0.50027(5) 0.40191(18) 0.53235(9) 0.0168(2) Uani 1 1 d . .
F1_1 F 0.45438(3) 0.18954(11) 0.67161(6) 0.02218(19) Uani 1 1 d . .
C2_1 C 0.45463(5) 0.37676(19) 0.61297(10) 0.0175(2) Uani 1 1 d . .
F2_1 F 0.36689(3) 0.87206(12) 0.58036(6) 0.02292(19) Uani 1 1 d . .
C3_1 C 0.41142(5) 0.53245(19) 0.63589(10) 0.0179(3) Uani 1 1 d . .
F3_1 F 0.44810(3) 0.93593(11) 0.42563(6) 0.02207(19) Uani 1 1 d . .
C4_1 C 0.41128(5) 0.72116(19) 0.56786(10) 0.0183(3) Uani 1 1 d . .
C5_1 C 0.45285(5) 0.75320(19) 0.48717(10) 0.0180(2) Uani 1 1 d . .
C1_2 C 0.36789(5) 0.5111(2) 0.72838(10) 0.0183(3) Uani 1 1 d . .
C2_2 C 0.33051(5) 0.3273(2) 0.73870(10) 0.0204(3) Uani 1 1 d . .
H2_2 H 0.3322 0.2147 0.6868 0.024 Uiso 1 1 calc R U
C3_2 C 0.29062(6) 0.3121(2) 0.82656(10) 0.0234(3) Uani 1 1 d . .
H3_2 H 0.2653 0.1903 0.8326 0.028 Uiso 1 1 calc R U
C4_2 C 0.28850(6) 0.4785(2) 0.90520(10) 0.0247(3) Uani 1 1 d . .
H4_2 H 0.2621 0.4674 0.9643 0.030 Uiso 1 1 calc R U
C5_2 C 0.32578(6) 0.6610(2) 0.89546(10) 0.0245(3) Uani 1 1 d . .
H5_2 H 0.3244 0.7722 0.9483 0.029 Uiso 1 1 calc R U
C6_2 C 0.36510(6) 0.6787(2) 0.80734(10) 0.0216(3) Uani 1 1 d . .
H6_2 H 0.3897 0.8023 0.8008 0.026 Uiso 1 1 calc R U

loop_
_atom_site_aniso_label
_atom_site_aniso_U_11
_atom_site_aniso_U_22
_atom_site_aniso_U_33
_atom_site_aniso_U_23
_atom_site_aniso_U_13
_atom_site_aniso_U_12
C1_1 0.0156(5) 0.0147(6) 0.0196(5) -0.0014(5) -0.0029(4) -0.0007(4)
F1_1 0.0217(4) 0.0188(4) 0.0262(4) 0.0061(3) 0.0029(3) 0.0021(3)
C2_1 0.0179(5) 0.0150(5) 0.0192(5) 0.0009(4) -0.0034(4) -0.0015(4)
F2_1 0.0205(4) 0.0183(4) 0.0302(4) -0.0013(3) 0.0035(3) 0.0057(3)
C3_1 0.0153(5) 0.0184(6) 0.0197(5) -0.0033(5) -0.0019(4) -0.0026(4)
F3_1 0.0229(4) 0.0157(4) 0.0276(4) 0.0055(3) 0.0016(3) 0.0046(3)
C4_1 0.0152(5) 0.0156(6) 0.0240(6) -0.0034(5) -0.0019(4) 0.0018(4)
C5_1 0.0184(6) 0.0132(5) 0.0219(6) 0.0009(4) -0.0028(4) 0.0001(4)
C1_2 0.0157(5) 0.0201(6) 0.0188(5) -0.0008(5) -0.0019(4) 0.0018(4)
C2_2 0.0205(6) 0.0192(6) 0.0213(6) -0.0027(5) -0.0002(5) 0.0002(5)
C3_2 0.0205(6) 0.0244(6) 0.0254(6) 0.0034(5) 0.0012(5) -0.0017(5)
C4_2 0.0225(6) 0.0333(7) 0.0186(6) 0.0034(5) 0.0032(5) 0.0068(5)
C5_2 0.0275(6) 0.0260(7) 0.0196(6) -0.0054(5) -0.0019(5) 0.0065(5)
C6_2 0.0212(6) 0.0205(6) 0.0227(6) -0.0027(5) -0.0025(5) -0.0005(5)

loop_
_atom_type_symbol
_atom_type_description
_atom_type_scat_dispersion_real
_atom_type_scat_dispersion_imag
_atom_type_scat_source
C C 0.0033 0.0016 'International Tables Vol C Tables 4.2.6.8 and 6.1.1.4'
H H 0.0000 0.0000 'International Tables Vol C Tables 4.2.6.8 and 6.1.1.4'
F F 0.0171 0.0103 'International Tables Vol C Tables 4.2.6.8 and 6.1.1.4'

loop_
_geom_angle_atom_site_label_1
_geom_angle_atom_site_label_2
_geom_angle_atom_site_label_3
_geom_angle
_geom_angle_site_symmetry_1
_geom_angle_site_symmetry_3
C5_1 C1_1 C2_1 124.25(11) 5_666 .
C5_1 C1_1 C1_1 117.65(13) 5_666 5_666
C2_1 C1_1 C1_1 118.09(13) . 5_666
F1_1 C2_1 C3_1 118.10(11) . .
F1_1 C2_1 C1_1 117.83(10) . .
C3_1 C2_1 C1_1 124.06(11) . .
C2_1 C3_1 C4_1 115.99(11) . .
C2_1 C3_1 C1_2 123.06(11) . .
C4_1 C3_1 C1_2 120.93(11) . .
F2_1 C4_1 C5_1 118.38(11) . .
F2_1 C4_1 C3_1 118.78(11) . .
C5_1 C4_1 C3_1 122.80(11) . .
F3_1 C5_1 C4_1 118.24(10) . .
F3_1 C5_1 C1_1 120.50(11) . 5_666
C4_1 C5_1 C1_1 121.26(11) . 5_666
C2_2 C1_2 C6_2 119.40(11) . .
C2_2 C1_2 C3_1 121.59(11) . .
C6_2 C1_2 C3_1 119.01(11) . .
C3_2 C2_2 C1_2 120.10(11) . .
C3_2 C2_2 H2_2 120.0 . .
C1_2 C2_2 H2_2 120.0 . .
C4_2 C3_2 C2_2 120.16(12) . .
C4_2 C3_2 H3_2 119.9 . .
C2_2 C3_2 H3_2 119.9 . .
C5_2 C4_2 C3_2 119.89(12) . .
C5_2 C4_2 H4_2 120.1 . .
C3_2 C4_2 H4_2 120.1 . .
C4_2 C5_2 C6_2 120.31(12) . .
C4_2 C5_2 H5_2 119.8 . .
C6_2 C5_2 H5_2 119.8 . .
C5_2 C6_2 C1_2 120.14(12) . .
C5_2 C6_2 H6_2 119.9 . .
C1_2 C6_2 H6_2 119.9 . .

loop_
_geom_bond_atom_site_label_1
_geom_bond_atom_site_label_2
_geom_bond_distance
_geom_bond_site_symmetry_2
C1_1 C5_1 1.4148(17) 5_666
C1_1 C2_1 1.4176(18) .
C1_1 C1_1 1.430(2) 5_666
F1_1 C2_1 1.3452(15) .
C2_1 C3_1 1.3703(17) .
F2_1 C4_1 1.3441(14) .
C3_1 C4_1 1.4139(17) .
C3_1 C1_2 1.4891(17) .
F3_1 C5_1 1.3413(15) .
C4_1 C5_1 1.3613(18) .
C5_1 C1_1 1.4148(17) 5_666
C1_2 C2_2 1.3944(18) .
C1_2 C6_2 1.3977(18) .
C2_2 C3_2 1.3912(18) .
C2_2 H2_2 0.9300 .
C3_2 C4_2 1.3887(19) .
C3_2 H3_2 0.9300 .
C4_2 C5_2 1.386(2) .
C4_2 H4_2 0.9300 .
C5_2 C6_2 1.3867(19) .
C5_2 H5_2 0.9300 .
C6_2 H6_2 0.9300 .

loop_
_geom_torsion_atom_site_label_1
_geom_torsion_atom_site_label_2
_geom_torsion_atom_site_label_3
_geom_torsion_atom_site_label_4
_geom_torsion
_geom_torsion_site_symmetry_1
_geom_torsion_site_symmetry_4
C5_1 C1_1 C2_1 F1_1 -2.73(17) 5_666 .
C1_1 C1_1 C2_1 F1_1 178.36(12) 5_666 .
C5_1 C1_1 C2_1 C3_1 176.29(11) 5_666 .
C1_1 C1_1 C2_1 C3_1 -2.6(2) 5_666 .
F1_1 C2_1 C3_1 C4_1 -176.60(9) . .
C1_1 C2_1 C3_1 C4_1 4.39(17) . .
F1_1 C2_1 C3_1 C1_2 5.06(17) . .
C1_1 C2_1 C3_1 C1_2 -173.96(10) . .
C2_1 C3_1 C4_1 F2_1 174.88(10) . .
C1_2 C3_1 C4_1 F2_1 -6.74(16) . .
C2_1 C3_1 C4_1 C5_1 -2.65(17) . .
C1_2 C3_1 C4_1 C5_1 175.74(11) . .
F2_1 C4_1 C5_1 F3_1 1.24(16) . .
C3_1 C4_1 C5_1 F3_1 178.77(10) . .
F2_1 C4_1 C5_1 C1_1 -178.35(10) . 5_666
C3_1 C4_1 C5_1 C1_1 -0.82(18) . 5_666
C2_1 C3_1 C1_2 C2_2 -52.80(17) . .
C4_1 C3_1 C1_2 C2_2 128.93(13) . .
C2_1 C3_1 C1_2 C6_2 126.44(13) . .
C4_1 C3_1 C1_2 C6_2 -51.82(16) . .
C6_2 C1_2 C2_2 C3_2 0.36(18) . .
C3_1 C1_2 C2_2 C3_2 179.60(11) . .
C1_2 C2_2 C3_2 C4_2 -0.91(18) . .
C2_2 C3_2 C4_2 C5_2 0.64(19) . .
C3_2 C4_2 C5_2 C6_2 0.17(19) . .
C4_2 C5_2 C6_2 C1_2 -0.71(18) . .
C2_2 C1_2 C6_2 C5_2 0.45(18) . .
C3_1 C1_2 C6_2 C5_2 -178.81(11) . .
